data_7229852
loop_
_publ_author_name
'Vaganova, Tamara A.'
'Gatilov, Yurij V.'
'Pishchur, Denis P.'
'Chuikov, Igor P.'
'Malykhin, Evgenij V.'

_publ_section_title
;
 Controlled self-assembly of \p-stacked/H-bonded 1D crystal structures
 from polyfluorinated arylamines and 18-crown-6 (2&#x2009;:&#x2009;1).
 Associatevs.co-former fluorescence properties
;
_journal_issue 6
_journal_name_full CrystEngComm
_journal_page_first 807
_journal_paper_doi 10.1039/C7CE01851G
_journal_volume 20
_journal_year 2018
_chemical_formula_moiety '2(C10 H2 F7 N),  C12 H24 O6'
_chemical_formula_sum 'C32 H28 F14 N2 O6'
_chemical_formula_weight 802.56
_chemical_melting_point 368
_chemical_name_systematic
; 
 2-aminoheptafluoronaphthalene 18-crown-6 2:1 associate
;
_space_group_IT_number 2
_space_group_name_Hall '-P 1'
_space_group_name_H-M_alt 'P -1'
_symmetry_cell_setting triclinic
_symmetry_space_group_name_Hall '-P 1'
_symmetry_space_group_name_H-M 'P -1'
_atom_sites_solution_hydrogens geom
_atom_sites_solution_primary direct
_atom_sites_solution_secondary difmap
_audit_creation_method SHELXL-97
_audit_update_record
;
2017-10-19 deposited with the CCDC.
2018-01-03 downloaded from the CCDC.
;
_cell_angle_alpha 79.561(2)
_cell_angle_beta 85.274(2)
_cell_angle_gamma 71.155(2)
_cell_formula_units_Z 2
_cell_length_a 8.5564(4)
_cell_length_b 12.4605(5)
_cell_length_c 17.0460(7)
_cell_measurement_reflns_used 9986
_cell_measurement_temperature 200(2)
_cell_measurement_theta_max 27.01
_cell_measurement_theta_min 2.29
_cell_volume 1690.95(13)
_computing_cell_refinement 'Bruker SAINT'
_computing_data_collection 'Bruker APEX2'
_computing_data_reduction 'Bruker SAINT'
_computing_molecular_graphics 'Bruker SHELXTL'
_computing_publication_material 'Bruker SHELXTL'
_computing_structure_refinement 'SHELXL-97 (Sheldrick, 2008)'
_computing_structure_solution 'SHELXS-97 (Sheldrick, 2008)'
_diffrn_ambient_temperature 200(2)
_diffrn_measured_fraction_theta_full 0.991
_diffrn_measured_fraction_theta_max 0.991
_diffrn_measurement_device_type 'Bruker APEX-II CCD'
_diffrn_measurement_method '\f and \w scans'
_diffrn_radiation_monochromator graphite
_diffrn_radiation_source 'fine-focus sealed tube'
_diffrn_radiation_type MoK\a
_diffrn_radiation_wavelength 0.71073
_diffrn_reflns_av_R_equivalents 0.0295
_diffrn_reflns_av_sigmaI/netI 0.0186
_diffrn_reflns_limit_h_max 11
_diffrn_reflns_limit_h_min -11
_diffrn_reflns_limit_k_max 15
_diffrn_reflns_limit_k_min -15
_diffrn_reflns_limit_l_max 21
_diffrn_reflns_limit_l_min -21
_diffrn_reflns_number 51148
_diffrn_reflns_theta_full 27.28
_diffrn_reflns_theta_max 27.28
_diffrn_reflns_theta_min 1.22
_exptl_absorpt_coefficient_mu 0.159
_exptl_absorpt_correction_T_max 0.9703
_exptl_absorpt_correction_T_min 0.9432
_exptl_absorpt_correction_type multi-scan
_exptl_absorpt_process_details SADABS-2008/1
_exptl_crystal_colour colourless
_exptl_crystal_density_diffrn 1.576
_exptl_crystal_density_method 'not measured'
_exptl_crystal_description plate
_exptl_crystal_F_000 816
_exptl_crystal_recrystallization_method 'Re-crystallisation from solvent: n-hexane'
_exptl_crystal_size_max 0.48
_exptl_crystal_size_mid 0.23
_exptl_crystal_size_min 0.07
_refine_diff_density_max 0.277
_refine_diff_density_min -0.287
_refine_diff_density_rms 0.071
_refine_ls_extinction_method none
_refine_ls_goodness_of_fit_ref 1.028
_refine_ls_hydrogen_treatment mixed
_refine_ls_matrix_type full
_refine_ls_number_parameters 503
_refine_ls_number_reflns 7523
_refine_ls_number_restraints 0
_refine_ls_restrained_S_all 1.028
_refine_ls_R_factor_all 0.0592
_refine_ls_R_factor_gt 0.0357
_refine_ls_shift/su_max 0.000
_refine_ls_shift/su_mean 0.000
_refine_ls_structure_factor_coef Fsqd
_refine_ls_weighting_details 'calc w=1/[\s^2^(Fo^2^)+(0.0901P)^2^+0.2389P] where P=(Fo^2^+2Fc^2^)/3'
_refine_ls_weighting_scheme calc
_refine_ls_wR_factor_gt 0.1128
_refine_ls_wR_factor_ref 0.1466
_reflns_number_gt 5399
_reflns_number_total 7523
_reflns_threshold_expression >2sigma(I)
_cod_data_source_file c7ce01851g2.cif
_cod_data_source_block 2Acr-op863
_cod_depositor_comments
;
The following automatic conversions were performed:

'_symmetry_cell_setting' value 'Triclinic' changed to 'triclinic'
according to
/home/data/users/saulius/crontab/automatic-downloads/rss-feeds/RSC/lib/dictionaries/cif_core.dic
dictionary named 'cif_core.dic' version 2.4.2 from 2011-04-26.

Automatic conversion script
Id: cif_fix_values 4973 2017-02-22 13:04:09Z antanas 

 Adding full bibliography for 7229852--7229857.cif.
;
_cod_database_code 7229852

loop_
_symmetry_equiv_pos_as_xyz
'x, y, z'
'-x, -y, -z'

loop_
_atom_site_label
_atom_site_type_symbol
_atom_site_fract_x
_atom_site_fract_y
_atom_site_fract_z
_atom_site_U_iso_or_equiv
_atom_site_adp_type
_atom_site_occupancy
_atom_site_symmetry_multiplicity
_atom_site_calc_flag
_atom_site_refinement_flags
C1 C 0.36290(18) 0.38426(13) 0.32210(9) 0.0330(3) Uani 1 1 d .
F1 F 0.27400(12) 0.40878(9) 0.38958(5) 0.0503(3) Uani 1 1 d .
N1 N 0.13833(19) 0.52351(13) 0.24702(10) 0.0441(3) Uani 1 1 d .
H1 H 0.093(3) 0.5464(17) 0.2860(13) 0.047(5) Uiso 1 1 d .
H2 H 0.097(3) 0.559(2) 0.2005(16) 0.074(7) Uiso 1 1 d .
C2 C 0.28907(19) 0.44422(12) 0.25128(9) 0.0338(3) Uani 1 1 d .
F2 F 0.31730(16) 0.46816(10) 0.11112(6) 0.0616(3) Uani 1 1 d .
C3 C 0.3823(2) 0.41358(14) 0.18215(9) 0.0403(4) Uani 1 1 d .
F3 F 0.60927(17) 0.30855(11) 0.11437(7) 0.0718(4) Uani 1 1 d .
C4A C 0.60659(19) 0.26932(13) 0.25638(10) 0.0369(3) Uani 1 1 d .
C4 C 0.5318(2) 0.33111(14) 0.18416(10) 0.0431(4) Uani 1 1 d .
F4 F 0.84689(14) 0.15177(10) 0.19570(8) 0.0670(3) Uani 1 1 d .
C5 C 0.7595(2) 0.18051(15) 0.26217(12) 0.0459(4) Uani 1 1 d .
F5 F 0.96683(13) 0.03672(9) 0.33791(9) 0.0697(4) Uani 1 1 d .
C6 C 0.8219(2) 0.12210(14) 0.33330(13) 0.0488(4) Uani 1 1 d .
F6 F 0.80202(14) 0.09319(10) 0.47413(8) 0.0688(3) Uani 1 1 d .
C7 C 0.7367(2) 0.15063(15) 0.40415(12) 0.0476(4) Uani 1 1 d .
F7 F 0.51282(14) 0.26133(10) 0.47111(6) 0.0608(3) Uani 1 1 d .
C8A C 0.51734(18) 0.29805(12) 0.32824(9) 0.0333(3) Uani 1 1 d .
C8 C 0.5895(2) 0.23621(14) 0.40137(10) 0.0415(4) Uani 1 1 d .
N2 N 0.89813(19) -0.16388(14) 0.20703(11) 0.0465(4) Uani 1 1 d .
H3 H 0.940(3) -0.1994(19) 0.2499(14) 0.062(6) Uiso 1 1 d .
H4 H 0.939(3) -0.1861(18) 0.1622(14) 0.061(6) Uiso 1 1 d .
F8 F 0.73477(12) -0.12191(8) 0.34715(5) 0.0453(2) Uani 1 1 d .
C9 C 0.65709(18) -0.06436(12) 0.27894(8) 0.0307(3) Uani 1 1 d .
F9 F 0.74284(14) -0.04311(10) 0.06851(6) 0.0613(3) Uani 1 1 d .
C10 C 0.74409(18) -0.08871(12) 0.20921(9) 0.0336(3) Uani 1 1 d .
F10 F 0.44753(15) 0.11341(10) 0.06835(6) 0.0649(3) Uani 1 1 d .
C11 C 0.6629(2) -0.02460(14) 0.13866(9) 0.0393(4) Uani 1 1 d .
F11 F 0.19480(13) 0.22986(10) 0.14832(7) 0.0631(3) Uani 1 1 d .
C12A C 0.42411(18) 0.08110(12) 0.21049(9) 0.0331(3) Uani 1 1 d .
C12 C 0.5118(2) 0.05584(14) 0.13925(9) 0.0402(4) Uani 1 1 d .
F12 F 0.04697(12) 0.26984(9) 0.28935(8) 0.0646(3) Uani 1 1 d .
C13 C 0.2688(2) 0.16582(13) 0.21523(11) 0.0407(4) Uani 1 1 d .
F13 F 0.18510(16) 0.14539(11) 0.42596(7) 0.0704(3) Uani 1 1 d .
C14 C 0.1931(2) 0.18686(13) 0.28579(12) 0.0448(4) Uani 1 1 d .
F14 F 0.47939(14) -0.01960(10) 0.42518(6) 0.0574(3) Uani 1 1 d .
C15 C 0.2652(2) 0.12291(14) 0.35691(11) 0.0443(4) Uani 1 1 d .
C16 C 0.4143(2) 0.03984(13) 0.35614(9) 0.0375(3) Uani 1 1 d .
C16A C 0.50083(17) 0.01670(11) 0.28336(8) 0.0290(3) Uani 1 1 d .
O1 O 1.15509(13) 0.74485(9) 0.34695(6) 0.0407(3) Uani 1 1 d .
O2 O 1.28193(14) 0.76434(9) 0.18171(6) 0.0410(3) Uani 1 1 d .
O3 O 1.08173(14) 0.74649(11) 0.06463(6) 0.0450(3) Uani 1 1 d .
O4 O 0.87799(14) 0.60741(10) 0.10897(6) 0.0453(3) Uani 1 1 d .
O5 O 0.74773(14) 0.59578(9) 0.27350(7) 0.0407(3) Uani 1 1 d .
O6 O 0.94853(13) 0.60836(9) 0.39423(6) 0.0398(3) Uani 1 1 d .
C17 C 1.3147(2) 0.75014(17) 0.32088(11) 0.0507(4) Uani 1 1 d .
H17A H 1.3903 0.6717 0.3180 0.061 Uiso 1 1 calc R
H17B H 1.3589 0.7826 0.3597 0.061 Uiso 1 1 calc R
C18 C 1.3068(2) 0.82307(16) 0.24092(11) 0.0493(4) Uani 1 1 d .
H18A H 1.2150 0.8959 0.2407 0.059 Uiso 1 1 calc R
H18B H 1.4111 0.8419 0.2290 0.059 Uiso 1 1 calc R
C19 C 1.2635(2) 0.83318(15) 0.10546(10) 0.0462(4) Uani 1 1 d .
H19A H 1.3641 0.8556 0.0901 0.055 Uiso 1 1 calc R
H19B H 1.1685 0.9041 0.1065 0.055 Uiso 1 1 calc R
C20 C 1.2354(2) 0.76694(16) 0.04616(10) 0.0467(4) Uani 1 1 d .
H20A H 1.2344 0.8111 -0.0084 0.056 Uiso 1 1 calc R
H20B H 1.3257 0.6929 0.0482 0.056 Uiso 1 1 calc R
C21 C 1.0439(2) 0.68457(16) 0.01033(9) 0.0482(4) Uani 1 1 d .
H21A H 1.1273 0.6074 0.0135 0.058 Uiso 1 1 calc R
H21B H 1.0456 0.7260 -0.0449 0.058 Uiso 1 1 calc R
C22 C 0.8768(2) 0.67336(17) 0.03164(10) 0.0510(4) Uani 1 1 d .
H22A H 0.7946 0.7506 0.0306 0.061 Uiso 1 1 calc R
H22B H 0.8451 0.6354 -0.0079 0.061 Uiso 1 1 calc R
C23 C 0.7170(2) 0.60479(18) 0.13489(11) 0.0517(4) Uani 1 1 d .
H23A H 0.6724 0.5714 0.0968 0.062 Uiso 1 1 calc R
H23B H 0.6429 0.6841 0.1362 0.062 Uiso 1 1 calc R
C24 C 0.7221(2) 0.53472(16) 0.21589(11) 0.0489(4) Uani 1 1 d .
H24A H 0.6167 0.5175 0.2281 0.059 Uiso 1 1 calc R
H24B H 0.8126 0.4610 0.2175 0.059 Uiso 1 1 calc R
C25 C 0.7567(2) 0.53193(14) 0.35113(10) 0.0426(4) Uani 1 1 d .
H25A H 0.8477 0.4584 0.3533 0.051 Uiso 1 1 calc R
H25B H 0.6521 0.5144 0.3657 0.051 Uiso 1 1 calc R
C26 C 0.78639(19) 0.60047(14) 0.40840(9) 0.0414(4) Uani 1 1 d .
H26A H 0.7044 0.6783 0.4009 0.050 Uiso 1 1 calc R
H26B H 0.7747 0.5627 0.4639 0.050 Uiso 1 1 calc R
C27 C 0.9893(2) 0.67076(14) 0.44715(9) 0.0418(4) Uani 1 1 d .
H27A H 0.9880 0.6305 0.5028 0.050 Uiso 1 1 calc R
H27B H 0.9072 0.7484 0.4436 0.050 Uiso 1 1 calc R
C28 C 1.1569(2) 0.68010(14) 0.42462(9) 0.0442(4) Uani 1 1 d .
H28A H 1.1908 0.7181 0.4634 0.053 Uiso 1 1 calc R
H28B H 1.2378 0.6024 0.4258 0.053 Uiso 1 1 calc R

loop_
_atom_site_aniso_label
_atom_site_aniso_U_11
_atom_site_aniso_U_22
_atom_site_aniso_U_33
_atom_site_aniso_U_23
_atom_site_aniso_U_13
_atom_site_aniso_U_12
C1 0.0340(8) 0.0361(8) 0.0303(7) -0.0101(6) 0.0060(6) -0.0120(6)
F1 0.0455(6) 0.0592(6) 0.0308(5) -0.0076(4) 0.0075(4) 0.0025(5)
N1 0.0437(8) 0.0468(8) 0.0345(8) -0.0042(7) -0.0012(6) -0.0055(6)
C2 0.0390(8) 0.0337(7) 0.0334(7) -0.0079(6) 0.0014(6) -0.0174(6)
F2 0.0842(8) 0.0619(7) 0.0303(5) -0.0038(5) 0.0005(5) -0.0140(6)
C3 0.0533(10) 0.0401(8) 0.0310(8) -0.0067(6) 0.0031(7) -0.0202(8)
F3 0.0841(9) 0.0775(8) 0.0464(6) -0.0260(6) 0.0297(6) -0.0142(7)
C4A 0.0352(8) 0.0334(8) 0.0495(9) -0.0176(7) 0.0110(7) -0.0179(6)
C4 0.0518(10) 0.0454(9) 0.0379(9) -0.0178(7) 0.0176(7) -0.0220(8)
F4 0.0531(7) 0.0637(7) 0.0849(8) -0.0367(6) 0.0300(6) -0.0136(5)
C5 0.0359(8) 0.0426(9) 0.0673(12) -0.0257(9) 0.0161(8) -0.0187(7)
F5 0.0330(5) 0.0519(6) 0.1201(11) -0.0254(7) 0.0013(6) -0.0025(5)
C6 0.0281(8) 0.0363(9) 0.0853(14) -0.0193(9) 0.0017(8) -0.0101(7)
F6 0.0536(7) 0.0617(7) 0.0790(8) -0.0014(6) -0.0229(6) -0.0019(5)
C7 0.0380(9) 0.0411(9) 0.0641(11) -0.0076(8) -0.0104(8) -0.0113(7)
F7 0.0553(6) 0.0724(7) 0.0382(5) -0.0075(5) -0.0053(5) 0.0028(5)
C8A 0.0329(8) 0.0329(7) 0.0395(8) -0.0108(6) 0.0032(6) -0.0160(6)
C8 0.0369(8) 0.0432(9) 0.0458(9) -0.0119(7) -0.0008(7) -0.0119(7)
N2 0.0390(8) 0.0497(9) 0.0403(8) -0.0043(7) -0.0005(7) -0.0013(6)
F8 0.0485(5) 0.0432(5) 0.0321(5) 0.0046(4) -0.0137(4) -0.0004(4)
C9 0.0351(7) 0.0275(7) 0.0286(7) 0.0028(5) -0.0104(6) -0.0104(6)
F9 0.0651(7) 0.0741(7) 0.0320(5) -0.0009(5) 0.0065(5) -0.0107(6)
C10 0.0331(8) 0.0329(7) 0.0349(8) 0.0000(6) -0.0045(6) -0.0124(6)
F10 0.0643(7) 0.0771(8) 0.0359(5) 0.0157(5) -0.0194(5) -0.0077(6)
C11 0.0429(9) 0.0454(9) 0.0284(7) -0.0005(6) -0.0009(6) -0.0151(7)
F11 0.0456(6) 0.0586(6) 0.0693(7) 0.0150(5) -0.0269(5) -0.0025(5)
C12A 0.0314(7) 0.0302(7) 0.0382(8) 0.0029(6) -0.0107(6) -0.0124(6)
C12 0.0441(9) 0.0438(9) 0.0301(8) 0.0089(6) -0.0133(6) -0.0152(7)
F12 0.0361(6) 0.0430(6) 0.1079(10) -0.0161(6) -0.0003(6) -0.0016(4)
C13 0.0343(8) 0.0333(8) 0.0533(10) 0.0033(7) -0.0152(7) -0.0111(6)
F13 0.0708(8) 0.0689(7) 0.0659(7) -0.0306(6) 0.0202(6) -0.0089(6)
C14 0.0295(8) 0.0304(8) 0.0739(12) -0.0084(8) -0.0049(8) -0.0078(6)
F14 0.0675(7) 0.0641(7) 0.0304(5) -0.0060(4) -0.0029(5) -0.0074(5)
C15 0.0451(9) 0.0392(9) 0.0533(10) -0.0193(8) 0.0083(8) -0.0158(7)
C16 0.0442(9) 0.0337(8) 0.0365(8) -0.0053(6) -0.0053(7) -0.0138(7)
C16A 0.0319(7) 0.0256(7) 0.0320(7) -0.0017(5) -0.0051(6) -0.0130(6)
O1 0.0381(6) 0.0448(6) 0.0363(6) -0.0037(5) -0.0078(4) -0.0092(5)
O2 0.0428(6) 0.0457(6) 0.0406(6) -0.0088(5) 0.0013(5) -0.0221(5)
O3 0.0413(6) 0.0630(7) 0.0351(6) -0.0148(5) 0.0033(5) -0.0199(6)
O4 0.0439(6) 0.0559(7) 0.0354(6) 0.0028(5) -0.0123(5) -0.0175(5)
O5 0.0420(6) 0.0406(6) 0.0418(6) 0.0009(5) -0.0042(5) -0.0195(5)
O6 0.0322(6) 0.0485(6) 0.0340(6) -0.0112(5) 0.0017(4) -0.0045(5)
C17 0.0433(10) 0.0652(11) 0.0513(10) -0.0180(9) -0.0095(8) -0.0210(9)
C18 0.0504(10) 0.0565(10) 0.0549(10) -0.0187(8) 0.0022(8) -0.0315(9)
C19 0.0460(9) 0.0502(10) 0.0453(9) -0.0027(7) 0.0080(7) -0.0240(8)
C20 0.0450(9) 0.0586(10) 0.0364(8) -0.0058(7) 0.0103(7) -0.0199(8)
C21 0.0625(11) 0.0574(10) 0.0253(7) -0.0045(7) -0.0066(7) -0.0194(9)
C22 0.0624(11) 0.0598(11) 0.0336(8) 0.0032(7) -0.0201(8) -0.0242(9)
C23 0.0441(10) 0.0652(11) 0.0510(10) -0.0080(9) -0.0147(8) -0.0219(9)
C24 0.0471(10) 0.0523(10) 0.0560(10) -0.0083(8) -0.0039(8) -0.0273(8)
C25 0.0370(8) 0.0376(8) 0.0468(9) 0.0071(7) 0.0038(7) -0.0116(7)
C26 0.0348(8) 0.0421(9) 0.0365(8) 0.0029(7) 0.0082(6) -0.0044(7)
C27 0.0488(9) 0.0425(8) 0.0240(7) -0.0040(6) -0.0084(6) 0.0002(7)
C28 0.0511(10) 0.0440(9) 0.0338(8) -0.0036(7) -0.0178(7) -0.0074(7)

loop_
_atom_type_symbol
_atom_type_description
_atom_type_scat_dispersion_real
_atom_type_scat_dispersion_imag
_atom_type_scat_source
C C 0.0033 0.0016 'International Tables Vol C Tables 4.2.6.8 and 6.1.1.4'
H H 0.0000 0.0000 'International Tables Vol C Tables 4.2.6.8 and 6.1.1.4'
N N 0.0061 0.0033 'International Tables Vol C Tables 4.2.6.8 and 6.1.1.4'
O O 0.0106 0.0060 'International Tables Vol C Tables 4.2.6.8 and 6.1.1.4'
F F 0.0171 0.0103 'International Tables Vol C Tables 4.2.6.8 and 6.1.1.4'

loop_
_geom_angle_atom_site_label_1
_geom_angle_atom_site_label_2
_geom_angle_atom_site_label_3
_geom_angle
F1 C1 C2 116.07(13)
F1 C1 C8A 118.89(13)
C2 C1 C8A 124.98(14)
N1 C2 C1 123.79(14)
N1 C2 C3 121.57(15)
C1 C2 C3 114.61(14)
F2 C3 C4 119.08(14)
F2 C3 C2 117.73(15)
C4 C3 C2 123.18(15)
C4 C4A C5 124.75(15)
C4 C4A C8A 116.69(14)
C5 C4A C8A 118.55(16)
F3 C4 C3 118.02(16)
F3 C4 C4A 119.76(15)
C3 C4 C4A 122.22(14)
F4 C5 C6 118.17(16)
F4 C5 C4A 120.02(17)
C6 C5 C4A 121.81(16)
F5 C6 C5 121.19(18)
F5 C6 C7 118.68(18)
C5 C6 C7 120.13(15)
F6 C7 C8 120.72(17)
F6 C7 C6 119.26(16)
C8 C7 C6 120.01(17)
C1 C8A C8 124.11(14)
C1 C8A C4A 118.32(14)
C8 C8A C4A 117.56(14)
F7 C8 C7 117.88(15)
F7 C8 C8A 120.21(14)
C7 C8 C8A 121.91(16)
F8 C9 C10 115.82(13)
F8 C9 C16A 119.16(13)
C10 C9 C16A 124.98(13)
N2 C10 C9 123.54(14)
N2 C10 C11 121.55(15)
C9 C10 C11 114.85(13)
F9 C11 C12 119.48(14)
F9 C11 C10 117.70(14)
C12 C11 C10 122.80(14)
C12 C12A C13 124.94(14)
C12 C12A C16A 116.82(13)
C13 C12A C16A 118.23(14)
F10 C12 C11 117.71(15)
F10 C12 C12A 120.11(14)
C11 C12 C12A 122.18(13)
F11 C13 C14 118.26(15)
F11 C13 C12A 120.00(16)
C14 C13 C12A 121.73(15)
C13 C14 F12 121.00(16)
C13 C14 C15 120.42(15)
F12 C14 C15 118.59(17)
F13 C15 C16 120.76(16)
F13 C15 C14 118.70(16)
C16 C15 C14 120.54(15)
F14 C16 C15 118.93(15)
F14 C16 C16A 119.99(14)
C15 C16 C16A 121.08(14)
C9 C16A C16 123.67(13)
C9 C16A C12A 118.36(13)
C16 C16A C12A 117.97(13)
C17 O1 C28 111.77(13)
C19 O2 C18 111.98(13)
C20 O3 C21 112.59(12)
C23 O4 C22 111.47(13)
C25 O5 C24 111.90(12)
C26 O6 C27 112.72(12)
O1 C17 C18 110.28(14)
O2 C18 C17 110.07(14)
O2 C19 C20 109.27(13)
O3 C20 C19 108.74(13)
O3 C21 C22 108.61(14)
O4 C22 C21 109.77(13)
O4 C23 C24 110.28(14)
O5 C24 C23 109.76(14)
O5 C25 C26 109.01(12)
O6 C26 C25 108.65(12)
O6 C27 C28 108.68(12)
O1 C28 C27 109.72(12)

loop_
_geom_bond_atom_site_label_1
_geom_bond_atom_site_label_2
_geom_bond_distance
C1 F1 1.3520(17)
C1 C2 1.382(2)
C1 C8A 1.406(2)
N1 C2 1.346(2)
C2 C3 1.408(2)
F2 C3 1.3438(19)
C3 C4 1.356(3)
F3 C4 1.3433(18)
C4A C4 1.409(2)
C4A C5 1.412(2)
C4A C8A 1.428(2)
F4 C5 1.344(2)
C5 C6 1.349(3)
F5 C6 1.345(2)
C6 C7 1.400(3)
F6 C7 1.338(2)
C7 C8 1.360(2)
F7 C8 1.3474(19)
C8A C8 1.414(2)
N2 C10 1.350(2)
F8 C9 1.3511(16)
C9 C10 1.378(2)
C9 C16A 1.397(2)
F9 C11 1.3470(18)
C10 C11 1.413(2)
F10 C12 1.3485(17)
C11 C12 1.356(2)
F11 C13 1.3423(19)
C12A C12 1.405(2)
C12A C13 1.412(2)
C12A C16A 1.4320(19)
F12 C14 1.3459(19)
C13 C14 1.346(3)
F13 C15 1.340(2)
C14 C15 1.393(3)
F14 C16 1.3303(18)
C15 C16 1.360(2)
C16 C16A 1.418(2)
O1 C17 1.420(2)
O1 C28 1.4186(19)
O2 C19 1.412(2)
O2 C18 1.415(2)
O3 C20 1.419(2)
O3 C21 1.423(2)
O4 C23 1.420(2)
O4 C22 1.420(2)
O5 C25 1.4092(19)
O5 C24 1.416(2)
O6 C26 1.4202(19)
O6 C27 1.4216(19)
C17 C18 1.488(3)
C19 C20 1.493(3)
C21 C22 1.490(3)
C23 C24 1.490(3)
C25 C26 1.494(2)
C27 C28 1.490(3)
